data_2228562
loop_
_publ_author_name
'Kim, Hyunjee'
'Kim, Tae Ho'
'Kim, Jineun'
'Park, Ki-Min'

_publ_section_title
;
 Diclomezine: 6-(3,5-dichloro-4-methylphenyl)pyridazin-3(2<i>H</i>)-one
;
_journal_coeditor_code SJ5054
_journal_issue 12
_journal_name_full 'Acta Crystallographica Section E'
_journal_page_first o3257
_journal_paper_doi 10.1107/S1600536810047409
_journal_volume 66
_journal_year 2010
_chemical_formula_moiety 'C11 H8 Cl2 N2 O'
_chemical_formula_sum 'C11 H8 Cl2 N2 O'
_chemical_formula_weight 255.09
_chemical_name_systematic
;
6-(3,5-dichloro-4-methylphenyl)pyridazin-3(2<i>H</i>)-one
;
_space_group_IT_number 14
_symmetry_cell_setting monoclinic
_symmetry_space_group_name_Hall '-P 2ybc'
_symmetry_space_group_name_H-M 'P 1 21/c 1'
_atom_sites_solution_hydrogens geom
_atom_sites_solution_primary direct
_atom_sites_solution_secondary difmap
_audit_creation_method SHELXL-97
_cell_angle_alpha 90.00
_cell_angle_beta 111.557(6)
_cell_angle_gamma 90.00
_cell_formula_units_Z 4
_cell_length_a 9.745(4)
_cell_length_b 13.850(5)
_cell_length_c 8.481(3)
_cell_measurement_reflns_used 3791
_cell_measurement_temperature 173(2)
_cell_measurement_theta_max 28.21
_cell_measurement_theta_min 2.94
_cell_volume 1064.6(7)
_computing_cell_refinement 'SAINT (Bruker, 2006)'
_computing_data_collection 'APEX2 (Bruker, 2006)'
_computing_data_reduction 'SAINT (Bruker, 2006)'
_computing_molecular_graphics 'SHELXTL (Sheldrick, 2008)'
_computing_publication_material 'SHELXTL (Sheldrick, 2008) and DIAMOND (Brandenburg, 1998)'
_computing_structure_refinement 'SHELXL97 (Sheldrick, 2008)'
_computing_structure_solution 'SHELXS97 (Sheldrick, 2008)'
_diffrn_ambient_temperature 173(2)
_diffrn_measured_fraction_theta_full 0.991
_diffrn_measured_fraction_theta_max 0.991
_diffrn_measurement_device_type 'Bruker APEXII CCD'
_diffrn_measurement_method '\f and \w'
_diffrn_radiation_monochromator graphite
_diffrn_radiation_source 'fine-focus sealed tube'
_diffrn_radiation_type MoK\a
_diffrn_radiation_wavelength 0.71073
_diffrn_reflns_av_R_equivalents 0.0419
_diffrn_reflns_av_sigmaI/netI 0.0370
_diffrn_reflns_limit_h_max 13
_diffrn_reflns_limit_h_min -12
_diffrn_reflns_limit_k_max 17
_diffrn_reflns_limit_k_min -18
_diffrn_reflns_limit_l_max 11
_diffrn_reflns_limit_l_min -11
_diffrn_reflns_number 10410
_diffrn_reflns_theta_full 28.43
_diffrn_reflns_theta_max 28.43
_diffrn_reflns_theta_min 2.25
_exptl_absorpt_coefficient_mu 0.586
_exptl_absorpt_correction_T_max 0.9546
_exptl_absorpt_correction_T_min 0.8968
_exptl_absorpt_correction_type multi-scan
_exptl_absorpt_process_details '(SADABS; Sheldrick, 1996)'
_exptl_crystal_colour colourless
_exptl_crystal_density_diffrn 1.591
_exptl_crystal_density_method 'not measured'
_exptl_crystal_description block
_exptl_crystal_F_000 520
_exptl_crystal_size_max 0.19
_exptl_crystal_size_mid 0.09
_exptl_crystal_size_min 0.08
_refine_diff_density_max 0.304
_refine_diff_density_min -0.257
_refine_ls_extinction_method none
_refine_ls_goodness_of_fit_ref 1.074
_refine_ls_hydrogen_treatment constr
_refine_ls_matrix_type full
_refine_ls_number_parameters 146
_refine_ls_number_reflns 2657
_refine_ls_number_restraints 0
_refine_ls_restrained_S_all 1.074
_refine_ls_R_factor_all 0.0533
_refine_ls_R_factor_gt 0.0336
_refine_ls_shift/su_max 0.001
_refine_ls_shift/su_mean 0.000
_refine_ls_structure_factor_coef Fsqd
_refine_ls_weighting_details 'calc w=1/[\s^2^(Fo^2^)+(0.0323P)^2^+0.5573P] where P=(Fo^2^+2Fc^2^)/3'
_refine_ls_weighting_scheme calc
_refine_ls_wR_factor_gt 0.0784
_refine_ls_wR_factor_ref 0.0907
_reflns_number_gt 2038
_reflns_number_total 2657
_reflns_threshold_expression I>2\s(I)
_cod_data_source_file sj5054.cif
_cod_data_source_block I
_cod_original_cell_volume 1064.7(7)
_cod_original_sg_symbol_H-M 'P 21/c'
_cod_database_code 2228562
_cod_database_fobs_code 2228562

loop_
_symmetry_equiv_pos_as_xyz
'x, y, z'
'-x, y+1/2, -z+1/2'
'-x, -y, -z'
'x, -y-1/2, z-1/2'

loop_
_atom_site_type_symbol
_atom_site_label
_atom_site_fract_x
_atom_site_fract_y
_atom_site_fract_z
_atom_site_U_iso_or_equiv
_atom_site_adp_type
_atom_site_calc_flag
_atom_site_refinement_flags
_atom_site_occupancy
_atom_site_disorder_assembly
_atom_site_disorder_group
Cl Cl1 0.11909(5) 0.35378(4) 0.82090(6) 0.03367(14) Uani d . 1 . .
Cl Cl2 0.15267(6) 0.72198(3) 0.62638(7) 0.03884(15) Uani d . 1 . .
O O1 0.52503(15) 0.37232(9) 0.02888(17) 0.0290(3) Uani d . 1 . .
N N1 0.42007(16) 0.47759(11) 0.15589(18) 0.0240(3) Uani d . 1 . .
H H1 0.4313 0.5229 0.0888 0.029 Uiso calc R 1 . .
N N2 0.35554(16) 0.50487(11) 0.26436(18) 0.0239(3) Uani d . 1 . .
C C1 0.47026(19) 0.38769(13) 0.1379(2) 0.0234(4) Uani d . 1 . .
C C2 0.45389(19) 0.31751(13) 0.2541(2) 0.0258(4) Uani d . 1 . .
H H2 0.4893 0.2536 0.2543 0.031 Uiso calc R 1 . .
C C3 0.38829(19) 0.34224(13) 0.3631(2) 0.0246(4) Uani d . 1 . .
H H3 0.3760 0.2954 0.4387 0.029 Uiso calc R 1 . .
C C4 0.33735(18) 0.43848(12) 0.3652(2) 0.0214(3) Uani d . 1 . .
C C5 0.26737(18) 0.47099(12) 0.4848(2) 0.0218(3) Uani d . 1 . .
C C6 0.22820(18) 0.40586(13) 0.5865(2) 0.0239(4) Uani d . 1 . .
H H6 0.2436 0.3386 0.5781 0.029 Uiso calc R 1 . .
C C7 0.16682(18) 0.43931(13) 0.6996(2) 0.0243(4) Uani d . 1 . .
C C8 0.13991(18) 0.53629(13) 0.7192(2) 0.0241(4) Uani d . 1 . .
C C9 0.17893(19) 0.59892(13) 0.6130(2) 0.0254(4) Uani d . 1 . .
C C10 0.23982(18) 0.56857(13) 0.4983(2) 0.0238(4) Uani d . 1 . .
H H10 0.2630 0.6143 0.4284 0.029 Uiso calc R 1 . .
C C11 0.0760(2) 0.57125(15) 0.8451(2) 0.0332(4) Uani d . 1 . .
H H11C 0.1557 0.5816 0.9551 0.050 Uiso calc R 1 . .
H H11A 0.0072 0.5229 0.8573 0.050 Uiso calc R 1 . .
H H11B 0.0235 0.6321 0.8053 0.050 Uiso calc R 1 . .

loop_
_atom_site_aniso_label
_atom_site_aniso_U_11
_atom_site_aniso_U_22
_atom_site_aniso_U_33
_atom_site_aniso_U_12
_atom_site_aniso_U_13
_atom_site_aniso_U_23
Cl1 0.0373(3) 0.0338(3) 0.0379(3) -0.00164(19) 0.0233(2) 0.0084(2)
Cl2 0.0529(3) 0.0248(2) 0.0479(3) 0.0092(2) 0.0292(3) 0.0019(2)
O1 0.0396(7) 0.0248(7) 0.0304(7) 0.0001(5) 0.0220(6) -0.0012(5)
N1 0.0319(8) 0.0224(7) 0.0227(8) 0.0001(6) 0.0157(6) 0.0023(6)
N2 0.0283(7) 0.0235(7) 0.0240(8) 0.0003(6) 0.0147(6) 0.0006(6)
C1 0.0247(8) 0.0223(8) 0.0242(9) -0.0025(6) 0.0101(7) -0.0022(7)
C2 0.0304(9) 0.0192(8) 0.0292(10) -0.0006(7) 0.0127(8) 0.0000(7)
C3 0.0286(9) 0.0219(9) 0.0250(9) -0.0022(7) 0.0120(7) 0.0017(7)
C4 0.0222(8) 0.0216(8) 0.0210(8) -0.0020(6) 0.0087(7) -0.0003(7)
C5 0.0202(8) 0.0243(9) 0.0203(8) -0.0014(6) 0.0068(6) 0.0003(7)
C6 0.0239(8) 0.0230(9) 0.0265(9) -0.0003(7) 0.0112(7) 0.0009(7)
C7 0.0226(8) 0.0285(9) 0.0231(9) -0.0019(7) 0.0099(7) 0.0037(7)
C8 0.0197(8) 0.0303(9) 0.0220(9) 0.0008(7) 0.0072(7) -0.0012(7)
C9 0.0261(9) 0.0233(9) 0.0266(9) 0.0038(7) 0.0096(7) 0.0002(7)
C10 0.0241(8) 0.0244(9) 0.0246(9) 0.0010(7) 0.0109(7) 0.0037(7)
C11 0.0374(10) 0.0373(11) 0.0296(10) 0.0043(8) 0.0178(8) -0.0001(9)

loop_
_atom_type_symbol
_atom_type_description
_atom_type_scat_dispersion_real
_atom_type_scat_dispersion_imag
_atom_type_scat_source
C C 0.0033 0.0016 'International Tables Vol C Tables 4.2.6.8 and 6.1.1.4'
H H 0.0000 0.0000 'International Tables Vol C Tables 4.2.6.8 and 6.1.1.4'
N N 0.0061 0.0033 'International Tables Vol C Tables 4.2.6.8 and 6.1.1.4'
O O 0.0106 0.0060 'International Tables Vol C Tables 4.2.6.8 and 6.1.1.4'
Cl Cl 0.1484 0.1585 'International Tables Vol C Tables 4.2.6.8 and 6.1.1.4'

loop_
_geom_angle_atom_site_label_1
_geom_angle_atom_site_label_2
_geom_angle_atom_site_label_3
_geom_angle_site_symmetry_1
_geom_angle_site_symmetry_3
_geom_angle
_geom_angle_publ_flag
N2 N1 C1 . . 127.50(15) ?
N2 N1 H1 . . 116.2 ?
C1 N1 H1 . . 116.2 ?
C4 N2 N1 . . 117.27(15) ?
O1 C1 N1 . . 120.54(16) ?
O1 C1 C2 . . 125.54(17) ?
N1 C1 C2 . . 113.92(16) ?
C3 C2 C1 . . 120.00(17) ?
C3 C2 H2 . . 120.0 ?
C1 C2 H2 . . 120.0 ?
C2 C3 C4 . . 120.11(16) ?
C2 C3 H3 . . 119.9 ?
C4 C3 H3 . . 119.9 ?
N2 C4 C3 . . 121.12(16) ?
N2 C4 C5 . . 116.03(15) ?
C3 C4 C5 . . 122.79(15) ?
C10 C5 C6 . . 118.21(16) ?
C10 C5 C4 . . 120.12(15) ?
C6 C5 C4 . . 121.67(16) ?
C7 C6 C5 . . 119.90(17) ?
C7 C6 H6 . . 120.1 ?
C5 C6 H6 . . 120.1 ?
C6 C7 C8 . . 123.71(16) ?
C6 C7 Cl1 . . 117.35(14) ?
C8 C7 Cl1 . . 118.93(14) ?
C7 C8 C9 . . 114.45(16) ?
C7 C8 C11 . . 122.88(17) ?
C9 C8 C11 . . 122.67(17) ?
C10 C9 C8 . . 123.67(17) ?
C10 C9 Cl2 . . 117.27(14) ?
C8 C9 Cl2 . . 119.06(14) ?
C9 C10 C5 . . 120.05(16) ?
C9 C10 H10 . . 120.0 ?
C5 C10 H10 . . 120.0 ?
C8 C11 H11C . . 109.5 ?
C8 C11 H11A . . 109.5 ?
H11C C11 H11A . . 109.5 ?
C8 C11 H11B . . 109.5 ?
H11C C11 H11B . . 109.5 ?
H11A C11 H11B . . 109.5 ?

loop_
_geom_bond_atom_site_label_1
_geom_bond_atom_site_label_2
_geom_bond_site_symmetry_2
_geom_bond_distance
_geom_bond_publ_flag
Cl1 C7 . 1.7404(18) ?
Cl2 C9 . 1.733(2) ?
O1 C1 . 1.244(2) ?
N1 N2 . 1.345(2) ?
N1 C1 . 1.367(2) ?
N1 H1 . 0.8800 ?
N2 C4 . 1.311(2) ?
C1 C2 . 1.435(3) ?
C2 C3 . 1.347(3) ?
C2 H2 . 0.9500 ?
C3 C4 . 1.425(2) ?
C3 H3 . 0.9500 ?
C4 C5 . 1.485(2) ?
C5 C10 . 1.391(3) ?
C5 C6 . 1.395(2) ?
C6 C7 . 1.384(2) ?
C6 H6 . 0.9500 ?
C7 C8 . 1.390(3) ?
C8 C9 . 1.400(3) ?
C8 C11 . 1.500(2) ?
C9 C10 . 1.378(2) ?
C10 H10 . 0.9500 ?
C11 H11C . 0.9800 ?
C11 H11A . 0.9800 ?
C11 H11B . 0.9800 ?

loop_
_geom_hbond_atom_site_label_D
_geom_hbond_atom_site_label_H
_geom_hbond_atom_site_label_A
_geom_hbond_site_symmetry_A
_geom_hbond_distance_DH
_geom_hbond_distance_HA
_geom_hbond_distance_DA
_geom_hbond_angle_DHA
N1 H1 O1 3_665 0.88 1.90 2.771(2) 172.2

loop_
_geom_torsion_atom_site_label_1
_geom_torsion_atom_site_label_2
_geom_torsion_atom_site_label_3
_geom_torsion_atom_site_label_4
_geom_torsion_site_symmetry_1
_geom_torsion_site_symmetry_2
_geom_torsion_site_symmetry_3
_geom_torsion_site_symmetry_4
_geom_torsion
_geom_torsion_publ_flag
C1 N1 N2 C4 . . . . -0.2(3) ?
N2 N1 C1 O1 . . . . 178.37(16) ?
N2 N1 C1 C2 . . . . -2.0(3) ?
O1 C1 C2 C3 . . . . -177.86(17) ?
N1 C1 C2 C3 . . . . 2.6(2) ?
C1 C2 C3 C4 . . . . -1.1(3) ?
N1 N2 C4 C3 . . . . 1.9(2) ?
N1 N2 C4 C5 . . . . 179.33(14) ?
C2 C3 C4 N2 . . . . -1.3(3) ?
C2 C3 C4 C5 . . . . -178.51(16) ?
N2 C4 C5 C10 . . . . -6.9(2) ?
C3 C4 C5 C10 . . . . 170.44(16) ?
N2 C4 C5 C6 . . . . 173.38(16) ?
C3 C4 C5 C6 . . . . -9.3(3) ?
C10 C5 C6 C7 . . . . -1.5(3) ?
C4 C5 C6 C7 . . . . 178.27(15) ?
C5 C6 C7 C8 . . . . 0.3(3) ?
C5 C6 C7 Cl1 . . . . 179.41(13) ?
C6 C7 C8 C9 . . . . 0.6(3) ?
Cl1 C7 C8 C9 . . . . -178.51(13) ?
C6 C7 C8 C11 . . . . -178.75(17) ?
Cl1 C7 C8 C11 . . . . 2.2(2) ?
C7 C8 C9 C10 . . . . -0.3(3) ?
C11 C8 C9 C10 . . . . 178.98(17) ?
C7 C8 C9 Cl2 . . . . -179.37(13) ?
C11 C8 C9 Cl2 . . . . -0.1(2) ?
C8 C9 C10 C5 . . . . -0.8(3) ?
Cl2 C9 C10 C5 . . . . 178.26(13) ?
C6 C5 C10 C9 . . . . 1.7(3) ?
C4 C5 C10 C9 . . . . -178.06(15) ?

loop_
_cod_related_entry_id
_cod_related_entry_database
_cod_related_entry_code
1 ChemSpider 84266
